data_7238991
loop_
_publ_author_name
'Tan, Wei'
'Zhu, Xiao-Tong'
'Zhang, Shu'
'Xing, Gui-Juan'
'Zhu, Ren-Yi'
'Shi, Feng'

_publ_section_title
;
 Diversity-oriented synthesis of spiro-oxindole-based 2,5-dihydropyrroles
 via three-component cycloadditions and evaluation on their cytotoxicity
;
_journal_issue 27
_journal_name_full 'RSC Advances'
_journal_page_first 10875
_journal_paper_doi 10.1039/c3ra40874d
_journal_volume 3
_journal_year 2013
_chemical_formula_sum 'C28 H28 N2 O9'
_chemical_formula_weight 536.52
_space_group_IT_number 14
_space_group_name_Hall '-P 2ybc'
_space_group_name_H-M_alt 'P 1 21/c 1'
_symmetry_cell_setting monoclinic
_symmetry_space_group_name_H-M 'P 1 21/c 1'
_atom_sites_solution_hydrogens geom
_atom_sites_solution_primary direct
_atom_sites_solution_secondary difmap
_audit_creation_method SHELXL-97
_cell_angle_alpha 90.00
_cell_angle_beta 103.7800(10)
_cell_angle_gamma 90.00
_cell_formula_units_Z 4
_cell_length_a 18.8356(3)
_cell_length_b 9.57410(10)
_cell_length_c 15.4158(2)
_cell_measurement_reflns_used 5882
_cell_measurement_temperature 295(2)
_cell_measurement_theta_max 62.6325
_cell_measurement_theta_min 3.3368
_cell_volume 2699.98(6)
_computing_cell_refinement 'CrysAlisPro (Oxford Diffraction Ltd.)'
_computing_data_collection 'CrysAlisPro (Oxford Diffraction Ltd.)'
_computing_data_reduction 'CrysAlisPro (Oxford Diffraction Ltd.)'
_computing_molecular_graphics 'Ortep-3 (L. J. Farrugia, 2001)'
_computing_publication_material SHELXL-97
_computing_structure_refinement 'SHELXL-97 (Sheldrick, 1997)'
_computing_structure_solution 'SHELXS-97 (Sheldrick, 1997)'
_diffrn_ambient_temperature 295(2)
_diffrn_detector_area_resol_mean 15.9149
_diffrn_measured_fraction_theta_full 0.992
_diffrn_measured_fraction_theta_max 0.992
_diffrn_measurement_device_type 'Gemini S Ultra, Oxford Diffraction'
_diffrn_measurement_method '\w scans'
_diffrn_radiation_monochromator mirror
_diffrn_radiation_source 'Enhance Ultra (Cu) X-ray Source'
_diffrn_radiation_type CuK\a
_diffrn_radiation_wavelength 1.54184
_diffrn_reflns_av_R_equivalents 0.0228
_diffrn_reflns_av_sigmaI/netI 0.0245
_diffrn_reflns_limit_h_max 21
_diffrn_reflns_limit_h_min -21
_diffrn_reflns_limit_k_max 10
_diffrn_reflns_limit_k_min -11
_diffrn_reflns_limit_l_max 17
_diffrn_reflns_limit_l_min -14
_diffrn_reflns_number 11727
_diffrn_reflns_theta_full 62.72
_diffrn_reflns_theta_max 62.72
_diffrn_reflns_theta_min 4.83
_exptl_absorpt_coefficient_mu 0.832
_exptl_absorpt_correction_T_max 0.7884
_exptl_absorpt_correction_T_min 0.7319
_exptl_absorpt_correction_type multi-scan
_exptl_absorpt_process_details
;
CrysAlisPro, Agilent Technologies,
Version 1.171.36.20 (release 27-06-2012 CrysAlis171 .NET)
(compiled Jul 11 2012,15:38:31)
Empirical absorption correction using spherical harmonics,
implemented in SCALE3 ABSPACK scaling algorithm.
;
_exptl_crystal_density_diffrn 1.320
_exptl_crystal_density_method 'not measured'
_exptl_crystal_F_000 1128
_exptl_crystal_size_max 0.40
_exptl_crystal_size_mid 0.32
_exptl_crystal_size_min 0.30
_refine_diff_density_max 0.444
_refine_diff_density_min -0.379
_refine_diff_density_rms 0.037
_refine_ls_extinction_coef 0.0024(3)
_refine_ls_extinction_expression Fc^*^=kFc[1+0.001xFc^2^\l^3^/sin(2\q)]^-1/4^
_refine_ls_extinction_method SHELXL
_refine_ls_goodness_of_fit_ref 1.061
_refine_ls_hydrogen_treatment mixed
_refine_ls_matrix_type full
_refine_ls_number_parameters 361
_refine_ls_number_reflns 4286
_refine_ls_number_restraints 15
_refine_ls_restrained_S_all 1.224
_refine_ls_R_factor_all 0.0501
_refine_ls_R_factor_gt 0.0436
_refine_ls_shift/su_max 0.000
_refine_ls_shift/su_mean 0.000
_refine_ls_structure_factor_coef Fsqd
_refine_ls_weighting_details 'calc w=1/[\s^2^(Fo^2^)+(0.0639P)^2^+0.8014P] where P=(Fo^2^+2Fc^2^)/3'
_refine_ls_weighting_scheme calc
_refine_ls_wR_factor_gt 0.1179
_refine_ls_wR_factor_ref 0.1253
_reflns_number_gt 3682
_reflns_number_total 4286
_reflns_threshold_expression >2sigma(I)
_cod_data_source_file c3ra40874d.txt
_cod_data_source_block sf120809
_cod_original_sg_symbol_H-M 'P 21/c'
_cod_database_code 7238991

loop_
_symmetry_equiv_pos_as_xyz
'x, y, z'
'-x, y+1/2, -z+1/2'
'-x, -y, -z'
'x, -y-1/2, z-1/2'

loop_
_atom_site_label
_atom_site_type_symbol
_atom_site_fract_x
_atom_site_fract_y
_atom_site_fract_z
_atom_site_U_iso_or_equiv
_atom_site_adp_type
_atom_site_occupancy
_atom_site_symmetry_multiplicity
_atom_site_calc_flag
_atom_site_refinement_flags
O5 O 0.70070(8) -0.31778(16) 0.25443(11) 0.0515(4) Uani 1 1 d .
O3 O 0.78854(8) -0.17167(17) 0.41220(10) 0.0509(4) Uani 1 1 d .
O9 O 0.63445(9) -0.15975(19) 0.06694(10) 0.0582(5) Uani 1 1 d .
O7 O 0.62043(8) 0.14755(19) 0.25204(11) 0.0568(5) Uani 1 1 d .
O1 O 0.87920(9) -0.02018(18) 0.14630(11) 0.0554(4) Uani 1 1 d .
N2 N 0.93200(9) 0.13995(18) 0.25390(11) 0.0403(4) Uani 1 1 d .
O8 O 0.68901(10) 0.0103(2) 0.00692(11) 0.0668(5) Uani 1 1 d .
O4 O 0.60689(9) -0.17995(19) 0.26454(13) 0.0622(5) Uani 1 1 d .
O2 O 0.89081(8) -0.1351(2) 0.36722(13) 0.0654(5) Uani 1 1 d .
N1 N 0.74405(9) 0.1296(2) 0.17338(13) 0.0448(5) Uani 1 1 d D
C13 C 0.83538(11) 0.1970(2) 0.31360(14) 0.0371(5) Uani 1 1 d .
C18 C 0.68558(11) 0.0260(2) 0.16185(14) 0.0410(5) Uani 1 1 d .
C16 C 0.78044(10) -0.0443(2) 0.28112(13) 0.0363(5) Uani 1 1 d .
C24 C 0.66699(11) -0.1956(2) 0.25348(14) 0.0418(5) Uani 1 1 d .
C5 C 1.06267(11) 0.0672(2) 0.30127(14) 0.0400(5) Uani 1 1 d .
C8 C 0.90880(11) 0.2228(2) 0.31754(14) 0.0386(5) Uani 1 1 d .
C12 C 0.80005(12) 0.2692(2) 0.36819(15) 0.0446(5) Uani 1 1 d .
H12 H 0.7509 0.2528 0.3655 0.054 Uiso 1 1 calc R
C4 C 1.04824(12) -0.0082(2) 0.37135(16) 0.0495(6) Uani 1 1 d .
H4 H 1.0010 -0.0093 0.3799 0.059 Uiso 1 1 calc R
C17 C 0.71349(10) -0.0777(2) 0.23587(13) 0.0371(5) Uani 1 1 d .
C26 C 0.67004(11) -0.0404(3) 0.06868(15) 0.0468(5) Uani 1 1 d .
C9 C 0.94870(12) 0.3185(2) 0.37658(16) 0.0487(6) Uani 1 1 d .
H9 H 0.9979 0.3347 0.3795 0.058 Uiso 1 1 calc R
C15 C 0.87670(11) 0.0580(2) 0.20734(14) 0.0395(5) Uani 1 1 d .
C14 C 0.80775(10) 0.0866(2) 0.24423(13) 0.0368(5) Uani 1 1 d .
C11 C 0.83902(14) 0.3667(2) 0.42726(16) 0.0519(6) Uani 1 1 d .
H11 H 0.8159 0.4169 0.4643 0.062 Uiso 1 1 calc R
O6 O 0.56184(10) 0.1080(3) 0.11056(14) 0.0886(7) Uani 1 1 d U
C7 C 1.00438(11) 0.1471(3) 0.23582(15) 0.0461(5) Uani 1 1 d .
H7B H 1.0190 0.2443 0.2364 0.055 Uiso 1 1 calc R
H7A H 1.0015 0.1110 0.1763 0.055 Uiso 1 1 calc R
C21 C 0.61462(12) 0.0978(3) 0.17087(16) 0.0511(6) Uani 1 1 d U
C6 C 1.13336(12) 0.0672(3) 0.29035(17) 0.0560(6) Uani 1 1 d .
H6 H 1.1445 0.1180 0.2439 0.067 Uiso 1 1 calc R
C20 C 0.82904(15) -0.2561(3) 0.48603(17) 0.0617(7) Uani 1 1 d .
H20B H 0.8526 -0.3317 0.4631 0.093 Uiso 1 1 calc R
H20A H 0.7960 -0.2929 0.5190 0.093 Uiso 1 1 calc R
H20C H 0.8652 -0.1993 0.5247 0.093 Uiso 1 1 calc R
C19 C 0.82645(11) -0.1211(2) 0.35772(14) 0.0390(5) Uani 1 1 d .
C10 C 0.91214(14) 0.3895(2) 0.43131(17) 0.0550(6) Uani 1 1 d .
H10 H 0.9376 0.4544 0.4719 0.066 Uiso 1 1 calc R
C2 C 1.17238(13) -0.0819(3) 0.41701(18) 0.0600(7) Uani 1 1 d .
H2 H 1.2091 -0.1320 0.4556 0.072 Uiso 1 1 calc R
C22 C 0.55579(15) 0.2143(4) 0.2686(2) 0.0786(9) Uani 1 1 d .
H22A H 0.5150 0.1497 0.2559 0.094 Uiso 1 1 calc R
H22B H 0.5429 0.2950 0.2300 0.094 Uiso 1 1 calc R
C1 C 1.18767(13) -0.0074(3) 0.34769(19) 0.0674(8) Uani 1 1 d .
H1 H 1.2349 -0.0071 0.3392 0.081 Uiso 1 1 calc R
C3 C 1.10267(13) -0.0821(3) 0.42900(17) 0.0560(6) Uani 1 1 d .
H3 H 1.0920 -0.1320 0.4760 0.067 Uiso 1 1 calc R
C25 C 0.66097(17) -0.4389(3) 0.2725(2) 0.0679(7) Uani 1 1 d .
H25A H 0.6144 -0.4429 0.2302 0.102 Uiso 1 1 calc R
H25B H 0.6536 -0.4327 0.3319 0.102 Uiso 1 1 calc R
H25C H 0.6884 -0.5217 0.2672 0.102 Uiso 1 1 calc R
C23 C 0.57139(19) 0.2579(4) 0.3627(2) 0.0875(10) Uani 1 1 d .
H23A H 0.5290 0.3025 0.3745 0.131 Uiso 1 1 calc R
H23C H 0.6117 0.3222 0.3746 0.131 Uiso 1 1 calc R
H23B H 0.5837 0.1774 0.4005 0.131 Uiso 1 1 calc R
C27 C 0.61282(16) -0.2302(3) -0.01957(18) 0.0704(8) Uani 1 1 d U
H27A H 0.5760 -0.1756 -0.0604 0.085 Uiso 1 1 calc R
H27B H 0.6548 -0.2407 -0.0453 0.085 Uiso 1 1 calc R
C28 C 0.5836(3) -0.3666(5) -0.0053(3) 0.1170(13) Uani 1 1 d U
H28B H 0.5665 -0.4129 -0.0616 0.175 Uiso 1 1 calc R
H28A H 0.5436 -0.3553 0.0229 0.175 Uiso 1 1 calc R
H28C H 0.6212 -0.4217 0.0324 0.175 Uiso 1 1 calc R
H1A H 0.7558(15) 0.144(3) 0.1212(15) 0.069(9) Uiso 1 1 d D

loop_
_atom_site_aniso_label
_atom_site_aniso_U_11
_atom_site_aniso_U_22
_atom_site_aniso_U_33
_atom_site_aniso_U_23
_atom_site_aniso_U_13
_atom_site_aniso_U_12
O5 0.0473(9) 0.0437(9) 0.0664(10) 0.0003(7) 0.0189(8) -0.0057(7)
O3 0.0425(8) 0.0609(10) 0.0468(9) 0.0137(7) 0.0059(7) -0.0015(7)
O9 0.0611(10) 0.0663(11) 0.0434(9) -0.0070(8) 0.0048(7) -0.0149(9)
O7 0.0349(8) 0.0704(11) 0.0640(11) -0.0100(9) 0.0095(7) 0.0080(7)
O1 0.0491(9) 0.0640(11) 0.0543(10) -0.0139(8) 0.0148(7) -0.0017(8)
N2 0.0280(8) 0.0463(10) 0.0466(10) 0.0007(8) 0.0091(7) -0.0006(7)
O8 0.0652(11) 0.0889(14) 0.0460(10) 0.0068(9) 0.0131(8) -0.0123(10)
O4 0.0366(9) 0.0663(11) 0.0889(13) 0.0058(9) 0.0251(8) -0.0064(8)
O2 0.0329(9) 0.0776(12) 0.0818(13) 0.0268(10) 0.0062(8) 0.0046(8)
N1 0.0312(9) 0.0485(11) 0.0502(11) 0.0108(9) 0.0008(8) -0.0024(8)
C13 0.0321(10) 0.0340(10) 0.0444(11) 0.0042(8) 0.0075(8) 0.0013(8)
C18 0.0293(10) 0.0477(12) 0.0438(12) 0.0015(9) 0.0041(8) -0.0017(9)
C16 0.0290(10) 0.0380(11) 0.0423(11) -0.0004(9) 0.0093(8) 0.0008(8)
C24 0.0340(11) 0.0496(13) 0.0408(11) -0.0005(9) 0.0067(9) -0.0060(9)
C5 0.0324(10) 0.0419(11) 0.0456(12) -0.0027(9) 0.0091(9) -0.0027(9)
C8 0.0333(10) 0.0361(11) 0.0449(12) 0.0036(9) 0.0065(9) -0.0001(8)
C12 0.0373(11) 0.0432(12) 0.0541(13) 0.0037(10) 0.0124(10) 0.0040(9)
C4 0.0365(11) 0.0519(14) 0.0609(14) 0.0057(11) 0.0131(10) -0.0032(10)
C17 0.0297(10) 0.0430(11) 0.0389(11) -0.0008(9) 0.0083(8) 0.0001(8)
C26 0.0327(11) 0.0605(14) 0.0441(13) 0.0033(11) 0.0029(9) 0.0030(10)
C9 0.0385(12) 0.0448(12) 0.0597(14) -0.0009(11) 0.0057(10) -0.0061(10)
C15 0.0347(11) 0.0417(11) 0.0414(11) 0.0040(9) 0.0076(9) -0.0001(9)
C14 0.0276(10) 0.0387(11) 0.0422(11) 0.0040(9) 0.0050(8) -0.0001(8)
C11 0.0582(14) 0.0415(12) 0.0579(14) -0.0050(11) 0.0177(11) 0.0046(11)
O6 0.0514(10) 0.1213(15) 0.0811(12) -0.0144(11) -0.0082(9) 0.0292(10)
C7 0.0320(11) 0.0551(13) 0.0533(13) 0.0087(10) 0.0143(9) 0.0005(10)
C21 0.0310(11) 0.0608(15) 0.0560(14) -0.0002(11) -0.0003(10) 0.0038(10)
C6 0.0393(12) 0.0751(17) 0.0561(14) 0.0105(12) 0.0167(10) 0.0033(11)
C20 0.0700(17) 0.0555(15) 0.0527(14) 0.0157(12) 0.0012(12) -0.0021(13)
C19 0.0323(11) 0.0355(11) 0.0468(12) -0.0005(9) 0.0047(9) -0.0023(8)
C10 0.0572(14) 0.0427(13) 0.0610(15) -0.0084(11) 0.0060(12) -0.0062(11)
C2 0.0482(14) 0.0649(16) 0.0637(16) 0.0071(13) 0.0070(12) 0.0164(12)
C22 0.0455(15) 0.093(2) 0.101(2) -0.0234(18) 0.0233(15) 0.0120(15)
C1 0.0355(12) 0.095(2) 0.0737(18) 0.0117(16) 0.0166(12) 0.0143(13)
C3 0.0524(14) 0.0530(14) 0.0617(15) 0.0112(11) 0.0117(12) 0.0019(11)
C25 0.0778(18) 0.0486(15) 0.0834(19) 0.0038(13) 0.0310(15) -0.0141(13)
C23 0.083(2) 0.094(2) 0.097(2) -0.017(2) 0.0445(19) 0.0052(18)
C27 0.0700(18) 0.0832(19) 0.0529(15) -0.0196(14) 0.0043(13) -0.0114(15)
C28 0.134(2) 0.104(2) 0.110(2) -0.0173(17) 0.0229(17) -0.0207(18)

loop_
_atom_type_symbol
_atom_type_description
_atom_type_scat_dispersion_real
_atom_type_scat_dispersion_imag
_atom_type_scat_source
C C 0.0181 0.0091 'International Tables Vol C Tables 4.2.6.8 and 6.1.1.4'
H H 0.0000 0.0000 'International Tables Vol C Tables 4.2.6.8 and 6.1.1.4'
N N 0.0311 0.0180 'International Tables Vol C Tables 4.2.6.8 and 6.1.1.4'
O O 0.0492 0.0322 'International Tables Vol C Tables 4.2.6.8 and 6.1.1.4'

loop_
_geom_angle_atom_site_label_1
_geom_angle_atom_site_label_2
_geom_angle_atom_site_label_3
_geom_angle
C24 O5 C25 116.18(18)
C19 O3 C20 116.11(18)
C26 O9 C27 116.5(2)
C21 O7 C22 116.26(19)
C15 N2 C8 111.45(16)
C15 N2 C7 123.96(18)
C8 N2 C7 124.49(17)
C18 N1 C14 110.92(16)
C18 N1 H1A 109.8(18)
C14 N1 H1A 112.2(18)
C12 C13 C8 120.3(2)
C12 C13 C14 130.61(18)
C8 C13 C14 109.10(17)
N1 C18 C17 103.77(16)
N1 C18 C26 111.43(18)
C17 C18 C26 112.90(18)
N1 C18 C21 109.39(18)
C17 C18 C21 112.29(17)
C26 C18 C21 107.08(17)
C17 C16 C19 126.93(19)
C17 C16 C14 111.55(18)
C19 C16 C14 121.52(17)
O4 C24 O5 125.1(2)
O4 C24 C17 123.3(2)
O5 C24 C17 111.58(17)
C4 C5 C6 118.1(2)
C4 C5 C7 122.75(18)
C6 C5 C7 119.13(19)
C9 C8 C13 121.7(2)
C9 C8 N2 128.46(19)
C13 C8 N2 109.84(17)
C13 C12 C11 118.8(2)
C13 C12 H12 120.6
C11 C12 H12 120.6
C5 C4 C3 121.2(2)
C5 C4 H4 119.4
C3 C4 H4 119.4
C16 C17 C24 127.76(19)
C16 C17 C18 110.77(18)
C24 C17 C18 121.41(17)
O8 C26 O9 125.5(2)
O8 C26 C18 123.4(2)
O9 C26 C18 111.11(19)
C8 C9 C10 117.1(2)
C8 C9 H9 121.5
C10 C9 H9 121.5
O1 C15 N2 126.72(19)
O1 C15 C14 125.51(19)
N2 C15 C14 107.73(17)
N1 C14 C13 114.35(17)
N1 C14 C16 102.69(15)
C13 C14 C16 113.87(17)
N1 C14 C15 112.30(17)
C13 C14 C15 101.85(15)
C16 C14 C15 112.18(16)
C10 C11 C12 120.2(2)
C10 C11 H11 119.9
C12 C11 H11 119.9
N2 C7 C5 114.38(17)
N2 C7 H7B 108.7
C5 C7 H7B 108.7
N2 C7 H7A 108.7
C5 C7 H7A 108.7
H7B C7 H7A 107.6
O6 C21 O7 125.1(2)
O6 C21 C18 123.2(2)
O7 C21 C18 111.69(18)
C1 C6 C5 120.7(2)
C1 C6 H6 119.7
C5 C6 H6 119.7
O3 C20 H20B 109.5
O3 C20 H20A 109.5
H20B C20 H20A 109.5
O3 C20 H20C 109.5
H20B C20 H20C 109.5
H20A C20 H20C 109.5
O2 C19 O3 124.7(2)
O2 C19 C16 122.48(19)
O3 C19 C16 112.79(17)
C11 C10 C9 121.9(2)
C11 C10 H10 119.0
C9 C10 H10 119.0
C3 C2 C1 119.5(2)
C3 C2 H2 120.3
C1 C2 H2 120.3
O7 C22 C23 108.6(2)
O7 C22 H22A 110.0
C23 C22 H22A 110.0
O7 C22 H22B 110.0
C23 C22 H22B 110.0
H22A C22 H22B 108.3
C2 C1 C6 120.5(2)
C2 C1 H1 119.8
C6 C1 H1 119.8
C2 C3 C4 120.1(2)
C2 C3 H3 120.0
C4 C3 H3 120.0
O5 C25 H25A 109.5
O5 C25 H25B 109.5
H25A C25 H25B 109.5
O5 C25 H25C 109.5
H25A C25 H25C 109.5
H25B C25 H25C 109.5
C22 C23 H23A 109.5
C22 C23 H23C 109.5
H23A C23 H23C 109.5
C22 C23 H23B 109.5
H23A C23 H23B 109.5
H23C C23 H23B 109.5
C28 C27 O9 108.0(3)
C28 C27 H27A 110.1
O9 C27 H27A 110.1
C28 C27 H27B 110.1
O9 C27 H27B 110.1
H27A C27 H27B 108.4
C27 C28 H28B 109.5
C27 C28 H28A 109.5
H28B C28 H28A 109.5
C27 C28 H28C 109.5
H28B C28 H28C 109.5
H28A C28 H28C 109.5

loop_
_geom_bond_atom_site_label_1
_geom_bond_atom_site_label_2
_geom_bond_distance
O5 C24 1.330(3)
O5 C25 1.443(3)
O3 C19 1.317(3)
O3 C20 1.455(3)
O9 C26 1.322(3)
O9 C27 1.463(3)
O7 C21 1.319(3)
O7 C22 1.451(3)
O1 C15 1.212(3)
N2 C15 1.364(3)
N2 C8 1.410(3)
N2 C7 1.457(3)
O8 C26 1.197(3)
O4 C24 1.194(3)
O2 C19 1.194(2)
N1 C18 1.461(3)
N1 C14 1.476(3)
N1 H1A 0.895(19)
C13 C12 1.377(3)
C13 C8 1.392(3)
C13 C14 1.506(3)
C18 C17 1.510(3)
C18 C26 1.534(3)
C18 C21 1.538(3)
C16 C17 1.327(3)
C16 C19 1.483(3)
C16 C14 1.516(3)
C24 C17 1.492(3)
C5 C4 1.379(3)
C5 C6 1.381(3)
C5 C7 1.510(3)
C8 C9 1.381(3)
C12 C11 1.386(3)
C12 H12 0.9300
C4 C3 1.381(3)
C4 H4 0.9300
C9 C10 1.387(3)
C9 H9 0.9300
C15 C14 1.561(3)
C11 C10 1.381(3)
C11 H11 0.9300
O6 C21 1.193(3)
C7 H7B 0.9700
C7 H7A 0.9700
C6 C1 1.381(4)
C6 H6 0.9300
C20 H20B 0.9600
C20 H20A 0.9600
C20 H20C 0.9600
C10 H10 0.9300
C2 C3 1.369(3)
C2 C1 1.372(4)
C2 H2 0.9300
C22 C23 1.471(5)
C22 H22A 0.9700
C22 H22B 0.9700
C1 H1 0.9300
C3 H3 0.9300
C25 H25A 0.9600
C25 H25B 0.9600
C25 H25C 0.9600
C23 H23A 0.9600
C23 H23C 0.9600
C23 H23B 0.9600
C27 C28 1.455(5)
C27 H27A 0.9700
C27 H27B 0.9700
C28 H28B 0.9600
C28 H28A 0.9600
C28 H28C 0.9600

loop_
_geom_hbond_atom_site_label_D
_geom_hbond_atom_site_label_H
_geom_hbond_atom_site_label_A
_geom_hbond_distance_DH
_geom_hbond_distance_HA
_geom_hbond_distance_DA
_geom_hbond_angle_DHA
N1 H1A O8 0.895(19) 2.30(3) 2.774(3) 113(2)

loop_
_geom_torsion_atom_site_label_1
_geom_torsion_atom_site_label_2
_geom_torsion_atom_site_label_3
_geom_torsion_atom_site_label_4
_geom_torsion
C14 N1 C18 C17 5.3(2)
C14 N1 C18 C26 -116.44(19)
C14 N1 C18 C21 125.36(19)
C25 O5 C24 O4 -1.5(3)
C25 O5 C24 C17 179.0(2)
C12 C13 C8 C9 1.2(3)
C14 C13 C8 C9 -179.10(19)
C12 C13 C8 N2 -178.21(19)
C14 C13 C8 N2 1.5(2)
C15 N2 C8 C9 -179.8(2)
C7 N2 C8 C9 -3.5(3)
C15 N2 C8 C13 -0.4(2)
C7 N2 C8 C13 175.84(18)
C8 C13 C12 C11 -0.5(3)
C14 C13 C12 C11 179.8(2)
C6 C5 C4 C3 -0.2(4)
C7 C5 C4 C3 178.8(2)
C19 C16 C17 C24 3.3(3)
C14 C16 C17 C24 -177.59(19)
C19 C16 C17 C18 -179.31(19)
C14 C16 C17 C18 -0.2(2)
O4 C24 C17 C16 124.4(3)
O5 C24 C17 C16 -56.1(3)
O4 C24 C17 C18 -52.7(3)
O5 C24 C17 C18 126.8(2)
N1 C18 C17 C16 -3.1(2)
C26 C18 C17 C16 117.7(2)
C21 C18 C17 C16 -121.2(2)
N1 C18 C17 C24 174.45(18)
C26 C18 C17 C24 -64.8(2)
C21 C18 C17 C24 56.4(3)
C27 O9 C26 O8 -4.0(3)
C27 O9 C26 C18 176.8(2)
N1 C18 C26 O8 -18.1(3)
C17 C18 C26 O8 -134.4(2)
C21 C18 C26 O8 101.5(2)
N1 C18 C26 O9 161.08(17)
C17 C18 C26 O9 44.8(2)
C21 C18 C26 O9 -79.3(2)
C13 C8 C9 C10 -0.8(3)
N2 C8 C9 C10 178.4(2)
C8 N2 C15 O1 177.1(2)
C7 N2 C15 O1 0.7(3)
C8 N2 C15 C14 -0.8(2)
C7 N2 C15 C14 -177.10(18)
C18 N1 C14 C13 -129.27(19)
C18 N1 C14 C16 -5.4(2)
C18 N1 C14 C15 115.31(19)
C12 C13 C14 N1 56.5(3)
C8 C13 C14 N1 -123.25(18)
C12 C13 C14 C16 -61.2(3)
C8 C13 C14 C16 119.11(18)
C12 C13 C14 C15 177.8(2)
C8 C13 C14 C15 -1.9(2)
C17 C16 C14 N1 3.4(2)
C19 C16 C14 N1 -177.44(18)
C17 C16 C14 C13 127.59(19)
C19 C16 C14 C13 -53.3(2)
C17 C16 C14 C15 -117.39(19)
C19 C16 C14 C15 61.8(2)
O1 C15 C14 N1 -53.5(3)
N2 C15 C14 N1 124.38(18)
O1 C15 C14 C13 -176.3(2)
N2 C15 C14 C13 1.6(2)
O1 C15 C14 C16 61.6(3)
N2 C15 C14 C16 -120.55(18)
C13 C12 C11 C10 -0.5(3)
C15 N2 C7 C5 -103.1(2)
C8 N2 C7 C5 81.0(3)
C4 C5 C7 N2 1.1(3)
C6 C5 C7 N2 -179.9(2)
C22 O7 C21 O6 2.7(4)
C22 O7 C21 C18 -178.5(2)
N1 C18 C21 O6 114.1(3)
C17 C18 C21 O6 -131.3(3)
C26 C18 C21 O6 -6.8(3)
N1 C18 C21 O7 -64.8(3)
C17 C18 C21 O7 49.8(3)
C26 C18 C21 O7 174.3(2)
C4 C5 C6 C1 0.6(4)
C7 C5 C6 C1 -178.5(2)
C20 O3 C19 O2 -3.3(3)
C20 O3 C19 C16 176.24(18)
C17 C16 C19 O2 141.2(2)
C14 C16 C19 O2 -37.9(3)
C17 C16 C19 O3 -38.4(3)
C14 C16 C19 O3 142.61(19)
C12 C11 C10 C9 0.9(4)
C8 C9 C10 C11 -0.2(4)
C21 O7 C22 C23 177.7(3)
C3 C2 C1 C6 0.1(5)
C5 C6 C1 C2 -0.6(5)
C1 C2 C3 C4 0.3(4)
C5 C4 C3 C2 -0.3(4)
C26 O9 C27 C28 172.5(3)
